data_7215962
loop_
_publ_author_name
'Grepioni, Fabrizia'
'Wouters, Johan'
'Braga, Dario'
'Nanna, Saverio'
'Fours, Baptiste'
'Coquerel, G\'erard'
'Longfils, Geraldine'
'Rome, Sandrine'
'Aerts, Luc'
'Qu\'er\'e, Luc'

_publ_section_title
;
 Ionic co-crystals of racetams: solid-state properties enhancement of
 neutral active pharmaceutical ingredients via addition of Mg2+ and Ca2+
 chlorides
;
_journal_issue 26
_journal_name_full CrystEngComm
_journal_page_first 5887
_journal_paper_doi 10.1039/c4ce00409d
_journal_volume 16
_journal_year 2014
_chemical_absolute_configuration rm
_chemical_formula_moiety 'C20 H36 F4 Mg N4 O8, 2(Cl)'
_chemical_formula_sum 'C20 H36 Cl2 F4 Mg N4 O8'
_chemical_formula_weight 631.74
_space_group_IT_number 154
_symmetry_cell_setting trigonal
_symmetry_Int_Tables_number 154
_symmetry_space_group_name_Hall 'P 32 2"'
_symmetry_space_group_name_H-M 'P 32 2 1'
_atom_sites_solution_hydrogens geom
_atom_sites_solution_primary direct
_atom_sites_solution_secondary difmap
_audit_creation_method SHELXL-97
_cell_angle_alpha 90.00
_cell_angle_beta 90.00
_cell_angle_gamma 120.00
_cell_formula_units_Z 3
_cell_length_a 8.850(2)
_cell_length_b 8.850(2)
_cell_length_c 34.827(5)
_cell_measurement_reflns_used 22
_cell_measurement_temperature 293(2)
_cell_measurement_theta_max 31.1
_cell_measurement_theta_min 17.2
_cell_volume 2362.3(8)
_computing_cell_refinement NoniusCAD4/MACH3(2000)
_computing_data_collection NoniusCAD4/MACH3(2000)
_computing_data_reduction 'Platon2001 (Spek, 2001)'
_computing_structure_refinement 'SHELXL-97 (Sheldrick, 1997)'
_computing_structure_solution 'SIR97(Altomare, 1997)'
_diffrn_ambient_temperature 293(2)
_diffrn_measured_fraction_theta_full 1.000
_diffrn_measured_fraction_theta_max 1.000
_diffrn_measurement_device_type nonius
_diffrn_measurement_method \q/q2\q
_diffrn_radiation_monochromator graphite
_diffrn_radiation_type CuK\a
_diffrn_radiation_wavelength 1.54178
_diffrn_reflns_av_R_equivalents 0.1112
_diffrn_reflns_av_sigmaI/netI 0.0581
_diffrn_reflns_limit_h_max 11
_diffrn_reflns_limit_h_min 0
_diffrn_reflns_limit_k_max 0
_diffrn_reflns_limit_k_min -11
_diffrn_reflns_limit_l_max 0
_diffrn_reflns_limit_l_min -43
_diffrn_reflns_number 3587
_diffrn_reflns_theta_full 74.72
_diffrn_reflns_theta_max 74.72
_diffrn_reflns_theta_min 3.81
_diffrn_source 'fine-focus sealed tube'
_diffrn_standards_decay_% 9
_diffrn_standards_interval_count 200
_diffrn_standards_interval_time 60
_diffrn_standards_number 3
_exptl_absorpt_coefficient_mu 2.670
_exptl_absorpt_correction_T_max 0.9242
_exptl_absorpt_correction_T_min 0.4820
_exptl_absorpt_correction_type analytical
_exptl_absorpt_process_details '(Alcock, 1970)'
_exptl_crystal_colour colorless
_exptl_crystal_density_diffrn 1.332
_exptl_crystal_density_method 'not measured'
_exptl_crystal_description prism
_exptl_crystal_F_000 990
_exptl_crystal_size_max 0.32
_exptl_crystal_size_mid 0.32
_exptl_crystal_size_min 0.03
_refine_diff_density_max 0.287
_refine_diff_density_min -0.179
_refine_diff_density_rms 0.041
_refine_ls_abs_structure_details 'Flack H D (1983), Acta Cryst. A39, 876-881'
_refine_ls_abs_structure_Flack -0.04(3)
_refine_ls_extinction_method none
_refine_ls_goodness_of_fit_ref 1.046
_refine_ls_hydrogen_treatment mixed
_refine_ls_matrix_type full
_refine_ls_number_parameters 194
_refine_ls_number_reflns 3223
_refine_ls_number_restraints 143
_refine_ls_restrained_S_all 1.026
_refine_ls_R_factor_all 0.0827
_refine_ls_R_factor_gt 0.0498
_refine_ls_shift/su_max 0.003
_refine_ls_shift/su_mean 0.000
_refine_ls_structure_factor_coef Fsqd
_refine_ls_weighting_details 'calc w=1/[\s^2^(Fo^2^)+(0.0776P)^2^+0.3405P] where P=(Fo^2^+2Fc^2^)/3'
_refine_ls_weighting_scheme calc
_refine_ls_wR_factor_gt 0.1276
_refine_ls_wR_factor_ref 0.1470
_reflns_number_gt 2367
_reflns_number_total 3223
_reflns_threshold_expression >2sigma(I)
_cod_data_source_file c4ce00409d2.cif
_cod_data_source_block SEL2-MgCl2-4H2O
_cod_depositor_comments 'Adding full bibliography for 7215960--7215963.cif.'
_cod_original_sg_symbol_H-M P3221
_cod_database_code 7215962

loop_
_symmetry_equiv_pos_as_xyz
'x, y, z'
'-y, x-y, z+2/3'
'-x+y, -x, z+1/3'
'y, x, -z'
'-x, -x+y, -z+2/3'
'x-y, -y, -z+1/3'

loop_
_atom_site_label
_atom_site_type_symbol
_atom_site_fract_x
_atom_site_fract_y
_atom_site_fract_z
_atom_site_U_iso_or_equiv
_atom_site_adp_type
_atom_site_occupancy
_atom_site_symmetry_multiplicity
_atom_site_calc_flag
_atom_site_refinement_flags
Mg1 Mg -0.16582(16) -0.16582(16) 0.0000 0.0420(4) Uani 1 2 d SU
F1 F 0.4375(5) -0.2105(5) 0.14887(9) 0.1022(10) Uani 1 1 d U
F2 F 0.6823(5) -0.0978(5) 0.12018(12) 0.1171(12) Uani 1 1 d U
O1 O 0.0010(4) 0.0048(4) 0.04057(8) 0.0586(7) Uani 1 1 d U
O3 O -0.2954(5) -0.3520(4) 0.04178(11) 0.0830(11) Uani 1 1 d U
H3C H -0.304(8) -0.453(8) 0.0432(17) 0.104(19) Uiso 1 1 d D
H3D H -0.384(10) -0.367(9) 0.053(2) 0.13(2) Uiso 1 1 d D
O4 O -0.0488(4) -0.3109(4) -0.01136(9) 0.0559(7) Uani 1 1 d U
H4B H 0.061(6) -0.273(5) -0.0195(12) 0.065(12) Uiso 1 1 d D
H4A H -0.081(5) -0.406(6) -0.0027(11) 0.057(13) Uiso 1 1 d D
N2 N 0.1991(6) 0.4869(6) 0.04318(13) 0.0895(13) Uani 1 1 d U
H2A H 0.2679 0.5783 0.0301 0.107 Uiso 1 1 calc R
H2B H 0.0910 0.4253 0.0368 0.107 Uiso 1 1 calc R
N1 N 0.1802(4) 0.1465(4) 0.09063(8) 0.0503(7) Uani 1 1 d U
O2 O 0.4112(4) 0.5217(4) 0.08386(9) 0.0691(8) Uani 1 1 d U
C1 C 0.2591(5) 0.4413(5) 0.07286(12) 0.0555(9) Uani 1 1 d U
C2 C 0.1264(5) 0.2784(5) 0.09401(11) 0.0500(8) Uani 1 1 d U
H2 H 0.0127 0.2336 0.0815 0.060 Uiso 1 1 calc R
C3 C 0.3323(6) 0.1560(6) 0.11036(14) 0.0696(12) Uani 1 1 d U
H3A H 0.3294 0.1759 0.1377 0.084 Uiso 1 1 calc R
H3B H 0.4408 0.2480 0.0997 0.084 Uiso 1 1 calc R
C4 C 0.3106(6) -0.0247(5) 0.10254(12) 0.0607(10) Uani 1 1 d U
H4 H 0.2421 -0.1043 0.1233 0.073 Uiso 1 1 calc R
C5 C 0.2044(7) -0.0825(6) 0.06547(13) 0.0685(11) Uani 1 1 d U
H5A H 0.2800 -0.0584 0.0434 0.082 Uiso 1 1 calc R
H5B H 0.1202 -0.2064 0.0661 0.082 Uiso 1 1 calc R
C6 C 0.1137(5) 0.0222(5) 0.06362(10) 0.0505(8) Uani 1 1 d U
C7 C 0.1091(6) 0.3184(5) 0.13577(12) 0.0676(11) Uani 1 1 d U
H7A H 0.2235 0.3754 0.1477 0.081 Uiso 1 1 calc R
H7B H 0.0366 0.2099 0.1494 0.081 Uiso 1 1 calc R
C8 C 0.0284(7) 0.4366(8) 0.13936(18) 0.0937(16) Uani 1 1 d U
H8A H 0.1023 0.5459 0.1268 0.141 Uiso 1 1 calc R
H8B H 0.0171 0.4570 0.1660 0.141 Uiso 1 1 calc R
H8C H -0.0847 0.3807 0.1275 0.141 Uiso 1 1 calc R
C9 C 0.4840(6) -0.0157(6) 0.10014(13) 0.0692(11) Uani 1 1 d U
H9 H 0.5634 0.0586 0.0820 0.083 Uiso 1 1 calc R
C10 C 0.5303(7) -0.1044(7) 0.12163(16) 0.0753(12) Uani 1 1 d U
Cl1 Cl -0.22261(14) -0.66776(13) 0.03045(3) 0.0653(3) Uani 1 1 d .

loop_
_atom_site_aniso_label
_atom_site_aniso_U_11
_atom_site_aniso_U_22
_atom_site_aniso_U_33
_atom_site_aniso_U_23
_atom_site_aniso_U_13
_atom_site_aniso_U_12
Mg1 0.0351(5) 0.0351(5) 0.0570(8) -0.0017(3) 0.0017(3) 0.0185(6)
F1 0.136(3) 0.100(2) 0.0952(19) 0.0164(17) -0.0140(19) 0.077(2)
F2 0.092(2) 0.128(3) 0.161(3) -0.026(2) -0.033(2) 0.077(2)
O1 0.0583(15) 0.0506(14) 0.0678(15) -0.0127(12) -0.0147(13) 0.0278(12)
O3 0.086(2) 0.0575(18) 0.120(3) 0.0358(18) 0.060(2) 0.0466(17)
O4 0.0481(15) 0.0453(14) 0.0835(18) 0.0056(14) 0.0138(14) 0.0303(12)
N2 0.074(3) 0.080(3) 0.106(3) 0.036(2) 0.000(2) 0.032(2)
N1 0.0548(18) 0.0460(16) 0.0540(16) -0.0059(13) -0.0092(14) 0.0281(15)
O2 0.0466(15) 0.0624(17) 0.089(2) 0.0077(15) 0.0133(14) 0.0206(14)
C1 0.055(2) 0.050(2) 0.069(2) 0.0015(18) 0.0105(18) 0.0311(19)
C2 0.0450(18) 0.0406(18) 0.064(2) -0.0021(15) 0.0016(16) 0.0214(15)
C3 0.080(3) 0.061(3) 0.078(3) -0.015(2) -0.028(2) 0.043(2)
C4 0.075(3) 0.056(2) 0.063(2) -0.0007(19) -0.009(2) 0.042(2)
C5 0.088(3) 0.064(3) 0.072(2) -0.017(2) -0.022(2) 0.051(2)
C6 0.053(2) 0.0426(19) 0.0553(18) -0.0009(15) -0.0044(16) 0.0237(15)
C7 0.066(3) 0.053(2) 0.072(2) -0.0037(19) 0.021(2) 0.021(2)
C8 0.084(3) 0.081(4) 0.115(4) -0.013(3) 0.032(3) 0.041(3)
C9 0.075(3) 0.066(3) 0.069(3) 0.005(2) -0.001(2) 0.038(2)
C10 0.075(3) 0.076(3) 0.091(3) -0.014(2) -0.020(3) 0.050(3)
Cl1 0.0728(6) 0.0419(5) 0.0872(6) 0.0024(5) -0.0031(5) 0.0331(5)

loop_
_atom_type_symbol
_atom_type_description
_atom_type_scat_dispersion_real
_atom_type_scat_dispersion_imag
_atom_type_scat_source
C C 0.0181 0.0091 'International Tables Vol C Tables 4.2.6.8 and 6.1.1.4'
H H 0.0000 0.0000 'International Tables Vol C Tables 4.2.6.8 and 6.1.1.4'
Cl Cl 0.3639 0.7018 'International Tables Vol C Tables 4.2.6.8 and 6.1.1.4'
F F 0.0727 0.0534 'International Tables Vol C Tables 4.2.6.8 and 6.1.1.4'
Mg Mg 0.1719 0.1771 'International Tables Vol C Tables 4.2.6.8 and 6.1.1.4'
N N 0.0311 0.0180 'International Tables Vol C Tables 4.2.6.8 and 6.1.1.4'
O O 0.0492 0.0322 'International Tables Vol C Tables 4.2.6.8 and 6.1.1.4'

loop_
_geom_angle_atom_site_label_1
_geom_angle_atom_site_label_2
_geom_angle_atom_site_label_3
_geom_angle
_geom_angle_site_symmetry_1
_geom_angle_site_symmetry_3
O4 Mg1 O4 173.08(19) 4 .
O4 Mg1 O1 100.96(12) 4 4
O4 Mg1 O1 84.13(12) . 4
O4 Mg1 O1 84.13(12) 4 .
O4 Mg1 O1 100.95(12) . .
O1 Mg1 O1 86.85(17) 4 .
O4 Mg1 O3 83.66(14) 4 4
O4 Mg1 O3 91.64(13) . 4
O1 Mg1 O3 90.58(14) 4 4
O1 Mg1 O3 166.80(12) . 4
O4 Mg1 O3 91.64(13) 4 .
O4 Mg1 O3 83.66(14) . .
O1 Mg1 O3 166.80(12) 4 .
O1 Mg1 O3 90.58(14) . .
O3 Mg1 O3 94.7(3) 4 .
C6 O1 Mg1 141.4(3) . .
Mg1 O3 H3C 126(4) . .
Mg1 O3 H3D 125(4) . .
H3C O3 H3D 103(5) . .
Mg1 O4 H4B 128(3) . .
Mg1 O4 H4A 124(3) . .
H4B O4 H4A 105(3) . .
C1 N2 H2A 120.0 . .
C1 N2 H2B 120.0 . .
H2A N2 H2B 120.0 . .
C6 N1 C2 121.7(3) . .
C6 N1 C3 112.8(3) . .
C2 N1 C3 124.5(3) . .
O2 C1 N2 124.2(4) . .
O2 C1 C2 120.2(4) . .
N2 C1 C2 115.7(4) . .
N1 C2 C1 108.1(3) . .
N1 C2 C7 111.8(3) . .
C1 C2 C7 111.3(3) . .
N1 C2 H2 108.5 . .
C1 C2 H2 108.5 . .
C7 C2 H2 108.5 . .
N1 C3 C4 102.9(3) . .
N1 C3 H3A 111.2 . .
C4 C3 H3A 111.2 . .
N1 C3 H3B 111.2 . .
C4 C3 H3B 111.2 . .
H3A C3 H3B 109.1 . .
C9 C4 C5 114.4(4) . .
C9 C4 C3 111.3(4) . .
C5 C4 C3 103.5(3) . .
C9 C4 H4 109.1 . .
C5 C4 H4 109.1 . .
C3 C4 H4 109.1 . .
C6 C5 C4 105.0(3) . .
C6 C5 H5A 110.7 . .
C4 C5 H5A 110.7 . .
C6 C5 H5B 110.7 . .
C4 C5 H5B 110.7 . .
H5A C5 H5B 108.8 . .
O1 C6 N1 123.9(3) . .
O1 C6 C5 127.0(3) . .
N1 C6 C5 109.0(3) . .
C2 C7 C8 111.7(4) . .
C2 C7 H7A 109.3 . .
C8 C7 H7A 109.3 . .
C2 C7 H7B 109.3 . .
C8 C7 H7B 109.3 . .
H7A C7 H7B 107.9 . .
C7 C8 H8A 109.5 . .
C7 C8 H8B 109.5 . .
H8A C8 H8B 109.5 . .
C7 C8 H8C 109.5 . .
H8A C8 H8C 109.5 . .
H8B C8 H8C 109.5 . .
C10 C9 C4 124.3(5) . .
C10 C9 H9 117.8 . .
C4 C9 H9 117.8 . .
C9 C10 F1 125.8(5) . .
C9 C10 F2 125.3(6) . .
F1 C10 F2 108.9(4) . .

loop_
_geom_bond_atom_site_label_1
_geom_bond_atom_site_label_2
_geom_bond_distance
_geom_bond_site_symmetry_2
Mg1 O4 2.051(2) 4
Mg1 O4 2.051(2) .
Mg1 O1 2.056(3) 4
Mg1 O1 2.056(3) .
Mg1 O3 2.063(3) 4
Mg1 O3 2.063(3) .
F1 C10 1.298(7) .
F2 C10 1.318(6) .
O1 C6 1.228(4) .
O3 H3C 0.86(6) .
O3 H3D 0.83(7) .
O4 H4B 0.90(4) .
O4 H4A 0.81(4) .
N2 C1 1.315(6) .
N2 H2A 0.8600 .
N2 H2B 0.8600 .
N1 C6 1.340(5) .
N1 C2 1.469(5) .
N1 C3 1.475(5) .
O2 C1 1.227(5) .
C1 C2 1.519(5) .
C2 C7 1.522(5) .
C2 H2 0.9800 .
C3 C4 1.537(6) .
C3 H3A 0.9700 .
C3 H3B 0.9700 .
C4 C9 1.499(6) .
C4 C5 1.527(6) .
C4 H4 0.9800 .
C5 C6 1.500(5) .
C5 H5A 0.9700 .
C5 H5B 0.9700 .
C7 C8 1.539(7) .
C7 H7A 0.9700 .
C7 H7B 0.9700 .
C8 H8A 0.9600 .
C8 H8B 0.9600 .
C8 H8C 0.9600 .
C9 C10 1.291(6) .
C9 H9 0.9300 .

loop_
_geom_torsion_atom_site_label_1
_geom_torsion_atom_site_label_2
_geom_torsion_atom_site_label_3
_geom_torsion_atom_site_label_4
_geom_torsion
_geom_torsion_site_symmetry_1
O4 Mg1 O1 C6 155.3(4) 4
O4 Mg1 O1 C6 -19.9(5) .
O1 Mg1 O1 C6 -103.3(5) 4
O3 Mg1 O1 C6 177.7(6) 4
O3 Mg1 O1 C6 63.7(4) .
C6 N1 C2 C1 -96.4(4) .
C3 N1 C2 C1 71.0(5) .
C6 N1 C2 C7 140.9(4) .
C3 N1 C2 C7 -51.7(5) .
O2 C1 C2 N1 -63.4(5) .
N2 C1 C2 N1 116.9(4) .
O2 C1 C2 C7 59.7(5) .
N2 C1 C2 C7 -120.0(4) .
C6 N1 C3 C4 -20.8(5) .
C2 N1 C3 C4 170.9(4) .
N1 C3 C4 C9 148.8(4) .
N1 C3 C4 C5 25.4(5) .
C9 C4 C5 C6 -143.6(4) .
C3 C4 C5 C6 -22.3(5) .
Mg1 O1 C6 N1 -169.4(3) .
Mg1 O1 C6 C5 13.5(7) .
C2 N1 C6 O1 -2.1(6) .
C3 N1 C6 O1 -170.8(4) .
C2 N1 C6 C5 175.4(3) .
C3 N1 C6 C5 6.7(5) .
C4 C5 C6 O1 -172.0(4) .
C4 C5 C6 N1 10.5(5) .
N1 C2 C7 C8 -172.0(3) .
C1 C2 C7 C8 67.0(5) .
C5 C4 C9 C10 -120.6(5) .
C3 C4 C9 C10 122.5(5) .
C4 C9 C10 F1 -1.7(8) .
C4 C9 C10 F2 -179.5(5) .
